data_7055343
loop_
_publ_author_name
'Gressenbuch, Mathias'
'Lehmann, Ulrike'
'Kersting, Berthold'

_publ_section_title
;
 Synthesis and structural chemistry of bicyclic hexaaza-dithia macrocycles
 containing pendant donor groups
;
_journal_issue 7
_journal_name_full 'New J. Chem.'
_journal_page_first 5731
_journal_paper_doi 10.1039/C5NJ03197D
_journal_volume 40
_journal_year 2016
_chemical_formula_sum 'C48 H80 N6 O4 S2'
_chemical_formula_weight 869.30
_chemical_name_systematic
; 
 ? 
;
_space_group_IT_number 14
_symmetry_cell_setting monoclinic
_symmetry_space_group_name_Hall '-P 2ybc'
_symmetry_space_group_name_H-M 'P 1 21/c 1'
_atom_sites_solution_hydrogens geom
_atom_sites_solution_primary direct
_atom_sites_solution_secondary difmap
_audit_creation_method SHELXL-97
_audit_update_record
;
2015-11-11 deposited with the CCDC.
2016-01-25 downloaded from the CCDC.
;
_cell_angle_alpha 90.00
_cell_angle_beta 97.50(3)
_cell_angle_gamma 90.00
_cell_formula_units_Z 2
_cell_length_a 13.007(3)
_cell_length_b 10.269(2)
_cell_length_c 19.285(4)
_cell_measurement_temperature 213(2)
_cell_volume 2553.8(10)
_computing_cell_refinement 'STOE X-AREA'
_computing_data_collection 'STOE X-AREA'
_computing_data_reduction 'STOE X-AREA, STOE X-RED'
_computing_molecular_graphics 'ORTEP 3 (Farrugia, 1999)'
_computing_publication_material 'ORTEP 3 (Farrugia, 1999)'
_computing_structure_refinement 'SHELXL-97 (Sheldrick, 1997)'
_computing_structure_solution 'SHELXS-97 (Sheldrick, 1990)'
_diffrn_ambient_temperature 213(2)
_diffrn_measured_fraction_theta_full 0.986
_diffrn_measured_fraction_theta_max 0.986
_diffrn_measurement_device_type 'STOE IPDS-1'
_diffrn_radiation_monochromator graphite
_diffrn_radiation_source 'fine-focus sealed tube'
_diffrn_radiation_type MoK\a
_diffrn_radiation_wavelength 0.71073
_diffrn_reflns_av_R_equivalents 0.0958
_diffrn_reflns_av_sigmaI/netI 0.1805
_diffrn_reflns_limit_h_max 14
_diffrn_reflns_limit_h_min -14
_diffrn_reflns_limit_k_max 11
_diffrn_reflns_limit_k_min -11
_diffrn_reflns_limit_l_max 22
_diffrn_reflns_limit_l_min -21
_diffrn_reflns_number 16066
_diffrn_reflns_theta_full 24.00
_diffrn_reflns_theta_max 24.00
_diffrn_reflns_theta_min 2.13
_exptl_absorpt_coefficient_mu 0.150
_exptl_absorpt_correction_T_max 0.9925
_exptl_absorpt_correction_T_min 0.9706
_exptl_absorpt_correction_type empirical
_exptl_crystal_colour colorless
_exptl_crystal_density_diffrn 1.131
_exptl_crystal_density_method 'not measured'
_exptl_crystal_description block
_exptl_crystal_F_000 948
_exptl_crystal_size_max 0.20
_exptl_crystal_size_mid 0.15
_exptl_crystal_size_min 0.05
_refine_diff_density_max 0.147
_refine_diff_density_min -0.132
_refine_diff_density_rms 0.030
_refine_ls_extinction_coef 0.00066(9)
_refine_ls_extinction_expression Fc^*^=kFc[1+0.001xFc^2^\l^3^/sin(2\q)]^-1/4^
_refine_ls_extinction_method SHELXL
_refine_ls_goodness_of_fit_ref 0.554
_refine_ls_hydrogen_treatment mixed
_refine_ls_matrix_type full
_refine_ls_number_parameters 272
_refine_ls_number_reflns 3945
_refine_ls_number_restraints 0
_refine_ls_restrained_S_all 0.554
_refine_ls_R_factor_all 0.1038
_refine_ls_R_factor_gt 0.0360
_refine_ls_shift/su_max 0.001
_refine_ls_shift/su_mean 0.000
_refine_ls_structure_factor_coef Fsqd
_refine_ls_weighting_details 'calc w=1/[\s^2^(Fo^2^)+(0.0001P)^2^+0.0000P] where P=(Fo^2^+2Fc^2^)/3'
_refine_ls_weighting_scheme calc
_refine_ls_wR_factor_gt 0.0446
_refine_ls_wR_factor_ref 0.0519
_reflns_number_gt 1609
_reflns_number_total 3945
_reflns_threshold_expression >2sigma(I)
_cod_data_source_file c5nj03197d2.cif
_cod_data_source_block ul_22
_cod_depositor_comments 'Adding full bibliography for 7055338--7055343.cif.'
_cod_original_cell_volume 2553.7(9)
_cod_original_sg_symbol_H-M P21/c
_cod_database_code 7055343

loop_
_symmetry_equiv_pos_as_xyz
'x, y, z'
'-x, y+1/2, -z+1/2'
'-x, -y, -z'
'x, -y-1/2, z-1/2'

loop_
_atom_site_label
_atom_site_type_symbol
_atom_site_fract_x
_atom_site_fract_y
_atom_site_fract_z
_atom_site_U_iso_or_equiv
_atom_site_adp_type
_atom_site_occupancy
_atom_site_symmetry_multiplicity
_atom_site_calc_flag
_atom_site_refinement_flags
C1 C 0.0453(2) 0.8155(2) -0.05132(12) 0.0312(7) Uani 1 1 d .
C2 C -0.0347(2) 0.9024(2) -0.07543(13) 0.0322(7) Uani 1 1 d .
C3 C -0.0176(2) 0.9934(2) -0.12622(13) 0.0364(8) Uani 1 1 d .
H3 H -0.0714 1.0512 -0.1425 0.044 Uiso 1 1 calc R
C4 C 0.0754(2) 1.0024(2) -0.15394(13) 0.0354(7) Uani 1 1 d .
C5 C 0.1546(2) 0.9171(2) -0.12742(12) 0.0369(7) Uani 1 1 d .
H5 H 0.2189 0.9224 -0.1445 0.044 Uiso 1 1 calc R
C6 C 0.1416(2) 0.8249(2) -0.07658(13) 0.0336(7) Uani 1 1 d .
C7 C 0.0946(3) 1.1044(3) -0.20889(14) 0.0430(8) Uani 1 1 d .
C8 C 0.1286(3) 1.0410(3) -0.27181(15) 0.0998(16) Uani 1 1 d .
H8A H 0.0748 0.9822 -0.2926 0.150 Uiso 1 1 calc R
H8B H 0.1919 0.9924 -0.2581 0.150 Uiso 1 1 calc R
H8C H 0.1411 1.1072 -0.3056 0.150 Uiso 1 1 calc R
C9 C 0.1766(3) 1.1982(4) -0.17704(16) 0.1019(15) Uani 1 1 d .
H9A H 0.1537 1.2398 -0.1366 0.153 Uiso 1 1 calc R
H9B H 0.1884 1.2639 -0.2113 0.153 Uiso 1 1 calc R
H9C H 0.2406 1.1512 -0.1627 0.153 Uiso 1 1 calc R
C10 C -0.0003(3) 1.1840(4) -0.2319(2) 0.1318(19) Uani 1 1 d .
H10A H -0.0555 1.1274 -0.2529 0.198 Uiso 1 1 calc R
H10B H 0.0153 1.2482 -0.2659 0.198 Uiso 1 1 calc R
H10C H -0.0221 1.2279 -0.1917 0.198 Uiso 1 1 calc R
C11 C -0.1349(2) 0.9088(2) -0.04526(12) 0.0376(7) Uani 1 1 d .
H11A H -0.1204 0.8946 0.0053 0.045 Uiso 1 1 calc R
H11B H -0.1635 0.9967 -0.0526 0.045 Uiso 1 1 calc R
C12 C -0.2526(2) 0.8471(2) -0.14625(13) 0.0452(9) Uani 1 1 d .
H12A H -0.1955 0.8471 -0.1740 0.068 Uiso 1 1 calc R
H12B H -0.2841 0.9328 -0.1478 0.068 Uiso 1 1 calc R
H12C H -0.3039 0.7833 -0.1650 0.068 Uiso 1 1 calc R
C13 C -0.2972(2) 0.8134(2) -0.03048(12) 0.0376(7) Uani 1 1 d .
H13A H -0.3244 0.9021 -0.0282 0.045 Uiso 1 1 calc R
H13B H -0.2679 0.7882 0.0170 0.045 Uiso 1 1 calc R
C14 C -0.3866(2) 0.7221(2) -0.05541(13) 0.0395(8) Uani 1 1 d .
H14A H -0.4319 0.7155 -0.0187 0.047 Uiso 1 1 calc R
H14B H -0.4273 0.7602 -0.0968 0.047 Uiso 1 1 calc R
C15 C -0.4105(3) 0.5305(3) -0.12703(15) 0.0399(8) Uani 1 1 d .
C16 C -0.4287(3) 0.3205(3) -0.18731(15) 0.0483(9) Uani 1 1 d .
C17 C -0.4248(3) 0.3767(3) -0.25967(15) 0.0689(11) Uani 1 1 d .
H17A H -0.3532 0.3909 -0.2667 0.103 Uiso 1 1 calc R
H17B H -0.4619 0.4589 -0.2639 0.103 Uiso 1 1 calc R
H17C H -0.4569 0.3163 -0.2946 0.103 Uiso 1 1 calc R
C18 C -0.5376(3) 0.2950(3) -0.17497(16) 0.0747(11) Uani 1 1 d .
H18A H -0.5379 0.2591 -0.1285 0.112 Uiso 1 1 calc R
H18B H -0.5694 0.2335 -0.2095 0.112 Uiso 1 1 calc R
H18C H -0.5764 0.3759 -0.1789 0.112 Uiso 1 1 calc R
C19 C -0.3615(3) 0.2001(3) -0.17709(17) 0.0805(12) Uani 1 1 d .
H19A H -0.3646 0.1646 -0.1308 0.121 Uiso 1 1 calc R
H19B H -0.2904 0.2227 -0.1819 0.121 Uiso 1 1 calc R
H19C H -0.3863 0.1355 -0.2120 0.121 Uiso 1 1 calc R
C20 C 0.2740(2) 0.4752(2) 0.02599(13) 0.0387(8) Uani 1 1 d .
H20A H 0.2439 0.5446 0.0518 0.046 Uiso 1 1 calc R
H20B H 0.2187 0.4134 0.0097 0.046 Uiso 1 1 calc R
C21 C 0.3170(2) 0.5336(2) -0.03675(13) 0.0447(8) Uani 1 1 d .
H21A H 0.3775 0.5877 -0.0207 0.054 Uiso 1 1 calc R
H21B H 0.3394 0.4636 -0.0659 0.054 Uiso 1 1 calc R
C22 C 0.2583(3) 0.6211(3) -0.15054(14) 0.0596(10) Uani 1 1 d .
H22A H 0.2594 0.5340 -0.1699 0.089 Uiso 1 1 calc R
H22B H 0.3250 0.6624 -0.1520 0.089 Uiso 1 1 calc R
H22C H 0.2045 0.6719 -0.1778 0.089 Uiso 1 1 calc R
C23 C 0.2352(2) 0.7444(2) -0.04792(13) 0.0423(8) Uani 1 1 d .
H23A H 0.2981 0.7910 -0.0564 0.051 Uiso 1 1 calc R
H23B H 0.2366 0.7360 0.0028 0.051 Uiso 1 1 calc R
C24 C 0.0045(2) 0.5524(2) -0.02731(11) 0.0347(8) Uani 1 1 d .
H24A H -0.0598 0.5577 -0.0598 0.042 Uiso 1 1 calc R
H24B H 0.0616 0.5321 -0.0540 0.042 Uiso 1 1 calc R
N1 N -0.21421(17) 0.81423(19) -0.07455(10) 0.0312(6) Uani 1 1 d .
N2 N -0.35437(18) 0.5918(2) -0.07277(10) 0.0346(6) Uani 1 1 d .
N3 N 0.23717(18) 0.61353(19) -0.07852(10) 0.0376(6) Uani 1 1 d .
O1 O -0.48140(17) 0.58020(18) -0.16547(9) 0.0515(6) Uani 1 1 d .
O2 O -0.37693(16) 0.40785(17) -0.13342(9) 0.0519(6) Uani 1 1 d .
S1 S 0.02912(7) 0.70638(6) 0.01878(3) 0.0415(2) Uani 1 1 d .

loop_
_atom_site_aniso_label
_atom_site_aniso_U_11
_atom_site_aniso_U_22
_atom_site_aniso_U_33
_atom_site_aniso_U_23
_atom_site_aniso_U_13
_atom_site_aniso_U_12
C1 0.040(2) 0.0218(15) 0.0319(14) 0.0004(12) 0.0063(14) -0.0035(14)
C2 0.035(2) 0.0225(14) 0.0389(15) -0.0038(13) 0.0052(14) -0.0059(15)
C3 0.040(3) 0.0258(15) 0.0414(18) 0.0043(12) -0.0009(15) 0.0032(13)
C4 0.034(2) 0.0315(15) 0.0400(17) 0.0034(12) 0.0010(15) -0.0033(14)
C5 0.034(2) 0.0335(16) 0.0426(16) 0.0062(14) 0.0048(14) -0.0034(15)
C6 0.035(2) 0.0264(16) 0.0374(16) 0.0015(12) -0.0032(14) -0.0018(14)
C7 0.047(2) 0.0379(17) 0.0437(18) 0.0187(14) 0.0036(16) -0.0040(17)
C8 0.195(5) 0.062(3) 0.046(2) 0.0145(18) 0.031(3) -0.001(3)
C9 0.148(4) 0.090(3) 0.062(2) 0.026(2) -0.009(2) -0.077(3)
C10 0.087(4) 0.140(4) 0.175(4) 0.133(3) 0.044(3) 0.043(3)
C11 0.040(2) 0.0293(15) 0.0439(16) -0.0047(14) 0.0076(15) -0.0033(15)
C12 0.053(3) 0.0411(17) 0.0416(18) -0.0041(13) 0.0063(16) -0.0036(15)
C13 0.039(2) 0.0321(16) 0.0411(16) -0.0040(13) 0.0038(15) -0.0007(15)
C14 0.037(2) 0.0315(16) 0.0503(17) -0.0058(14) 0.0059(15) 0.0017(15)
C15 0.037(3) 0.0358(18) 0.0454(18) 0.0044(15) 0.0007(16) 0.0030(16)
C16 0.049(3) 0.0367(18) 0.0573(19) -0.0123(15) -0.0008(17) -0.0001(17)
C17 0.088(3) 0.064(2) 0.055(2) -0.0110(17) 0.011(2) 0.0055(19)
C18 0.065(3) 0.068(2) 0.092(2) -0.026(2) 0.018(2) -0.021(2)
C19 0.093(3) 0.0437(19) 0.098(3) -0.018(2) -0.014(2) 0.023(2)
C20 0.029(2) 0.0341(16) 0.0499(18) 0.0088(13) -0.0051(15) 0.0013(14)
C21 0.041(2) 0.0446(19) 0.0490(19) 0.0092(14) 0.0095(16) 0.0088(16)
C22 0.062(3) 0.069(2) 0.0484(19) 0.0078(16) 0.0092(18) 0.0222(19)
C23 0.042(2) 0.0338(17) 0.0484(17) 0.0089(13) -0.0032(15) -0.0003(14)
C24 0.048(2) 0.0218(14) 0.0351(16) 0.0016(11) 0.0097(14) -0.0049(13)
N1 0.0342(17) 0.0297(12) 0.0298(12) -0.0052(10) 0.0048(11) -0.0062(12)
N2 0.0316(18) 0.0288(13) 0.0405(13) 0.0000(11) -0.0068(12) 0.0030(12)
N3 0.0404(19) 0.0390(14) 0.0331(13) 0.0063(10) 0.0033(12) 0.0073(12)
O1 0.0524(18) 0.0424(12) 0.0542(13) -0.0066(10) -0.0136(11) 0.0121(12)
O2 0.0567(18) 0.0312(11) 0.0619(13) -0.0097(10) -0.0140(11) 0.0102(11)
S1 0.0646(7) 0.0261(4) 0.0345(4) 0.0019(3) 0.0090(4) -0.0071(4)

loop_
_atom_type_symbol
_atom_type_description
_atom_type_scat_dispersion_real
_atom_type_scat_dispersion_imag
_atom_type_scat_source
C C 0.0033 0.0016 'International Tables Vol C Tables 4.2.6.8 and 6.1.1.4'
H H 0.0000 0.0000 'International Tables Vol C Tables 4.2.6.8 and 6.1.1.4'
N N 0.0061 0.0033 'International Tables Vol C Tables 4.2.6.8 and 6.1.1.4'
O O 0.0106 0.0060 'International Tables Vol C Tables 4.2.6.8 and 6.1.1.4'
S S 0.1246 0.1234 'International Tables Vol C Tables 4.2.6.8 and 6.1.1.4'

loop_
_geom_angle_atom_site_label_1
_geom_angle_atom_site_label_2
_geom_angle_atom_site_label_3
_geom_angle
_geom_angle_site_symmetry_1
_geom_angle_site_symmetry_3
C2 C1 C6 119.8(2) . .
C2 C1 S1 119.6(2) . .
C6 C1 S1 120.2(2) . .
C3 C2 C1 118.7(3) . .
C3 C2 C11 118.1(3) . .
C1 C2 C11 123.0(2) . .
C4 C3 C2 122.9(3) . .
C3 C4 C5 117.1(3) . .
C3 C4 C7 122.7(3) . .
C5 C4 C7 120.1(3) . .
C6 C5 C4 122.3(3) . .
C5 C6 C1 119.2(3) . .
C5 C6 C23 117.6(3) . .
C1 C6 C23 123.1(2) . .
C8 C7 C10 108.5(3) . .
C8 C7 C9 109.9(3) . .
C10 C7 C9 106.5(3) . .
C8 C7 C4 110.8(2) . .
C10 C7 C4 112.0(3) . .
C9 C7 C4 109.0(2) . .
N1 C11 C2 115.1(2) . .
N1 C13 C14 114.4(2) . .
N2 C14 C13 114.1(2) . .
O1 C15 O2 124.5(3) . .
O1 C15 N2 124.5(3) . .
O2 C15 N2 111.0(3) . .
O2 C16 C18 110.6(2) . .
O2 C16 C19 101.8(2) . .
C18 C16 C19 112.4(3) . .
O2 C16 C17 110.6(2) . .
C18 C16 C17 111.1(3) . .
C19 C16 C17 110.1(2) . .
N2 C20 C21 111.7(2) 3_565 .
N3 C21 C20 110.4(2) . .
N3 C23 C6 114.1(2) . .
C24 C24 S1 107.5(2) 3_565 .
C12 N1 C13 111.7(2) . .
C12 N1 C11 110.44(19) . .
C13 N1 C11 108.34(19) . .
C15 N2 C14 117.7(2) . .
C15 N2 C20 122.0(2) . 3_565
C14 N2 C20 119.7(2) . 3_565
C22 N3 C23 110.5(2) . .
C22 N3 C21 110.1(2) . .
C23 N3 C21 109.7(2) . .
C15 O2 C16 120.9(2) . .
C1 S1 C24 101.84(10) . .

loop_
_geom_bond_atom_site_label_1
_geom_bond_atom_site_label_2
_geom_bond_distance
_geom_bond_site_symmetry_2
C1 C2 1.403(3) .
C1 C6 1.405(4) .
C1 S1 1.789(2) .
C2 C3 1.392(3) .
C2 C11 1.496(3) .
C3 C4 1.388(3) .
C4 C5 1.397(4) .
C4 C7 1.534(3) .
C5 C6 1.389(3) .
C6 C23 1.515(4) .
C7 C8 1.494(4) .
C7 C10 1.498(4) .
C7 C9 1.507(4) .
C11 N1 1.475(3) .
C12 N1 1.447(3) .
C13 N1 1.458(3) .
C13 C14 1.522(3) .
C14 N2 1.454(3) .
C15 O1 1.217(3) .
C15 O2 1.344(3) .
C15 N2 1.351(3) .
C16 O2 1.468(3) .
C16 C18 1.490(4) .
C16 C19 1.512(4) .
C16 C17 1.517(3) .
C20 N2 1.460(3) 3_565
C20 C21 1.520(3) .
C21 N3 1.477(3) .
C22 N3 1.453(3) .
C23 N3 1.469(3) .
C24 C24 1.522(4) 3_565
C24 S1 1.821(2) .
N2 C20 1.460(3) 3_565
